data_4023159
loop_
_publ_author_name
'Yit Wooi Goh'
'Brett R. Pool'
'Jonathan M. White'

_publ_section_title
;
 Structural Studies on Cycloadducts of Furan, 2-Methoxyfuran,
 and 5-Trimethylsilylcyclopentadiene with Maleic Anhydride
 and N-Methylmaleimide
;
_journal_name_full 'Journal of Organic Chemistry'
_journal_page_first 151
_journal_page_last 156
_journal_paper_doi 10.1021/jo7018575
_journal_volume 73
_journal_year 2008
_chemical_formula_sum 'C12 H16 O3 Si'
_chemical_formula_weight 236.34
_chemical_name_systematic
;
 ?
;
_space_group_IT_number 14
_symmetry_cell_setting monoclinic
_symmetry_space_group_name_Hall '-P 2ybc'
_symmetry_space_group_name_H-M 'P 1 21/c 1'
_atom_sites_solution_hydrogens geom
_atom_sites_solution_primary direct
_atom_sites_solution_secondary difmap
_audit_creation_method SHELXL-97
_cell_angle_alpha 90.00
_cell_angle_beta 107.573(3)
_cell_angle_gamma 90.00
_cell_formula_units_Z 4
_cell_length_a 12.636(2)
_cell_length_b 6.4982(11)
_cell_length_c 15.649(3)
_cell_measurement_reflns_used 2375
_cell_measurement_temperature 130(2)
_cell_measurement_theta_max 27.38
_cell_measurement_theta_min 2.73
_cell_volume 1225.0(4)
_computing_cell_refinement 'Bruker SMART'
_computing_data_collection 'Bruker SMART'
_computing_data_reduction 'Bruker SAINT'
_computing_molecular_graphics 'Bruker SHELXTL'
_computing_publication_material 'Bruker SHELXTL'
_computing_structure_refinement 'Bruker SHELXTL'
_computing_structure_solution 'Bruker SHELXTL'
_diffrn_ambient_temperature 130(2)
_diffrn_measured_fraction_theta_full 0.987
_diffrn_measured_fraction_theta_max 0.987
_diffrn_radiation_monochromator graphite
_diffrn_radiation_source 'fine-focus sealed tube'
_diffrn_radiation_type MoK\a
_diffrn_radiation_wavelength 0.71073
_diffrn_reflns_av_R_equivalents 0.0340
_diffrn_reflns_av_sigmaI/netI 0.0404
_diffrn_reflns_limit_h_max 13
_diffrn_reflns_limit_h_min -16
_diffrn_reflns_limit_k_max 8
_diffrn_reflns_limit_k_min -6
_diffrn_reflns_limit_l_max 16
_diffrn_reflns_limit_l_min -20
_diffrn_reflns_number 7436
_diffrn_reflns_theta_full 27.51
_diffrn_reflns_theta_max 27.51
_diffrn_reflns_theta_min 1.69
_exptl_absorpt_coefficient_mu 0.181
_exptl_absorpt_correction_type none
_exptl_crystal_colour colourless
_exptl_crystal_density_diffrn 1.281
_exptl_crystal_density_method 'not measured'
_exptl_crystal_description diamond
_exptl_crystal_F_000 504
_exptl_crystal_size_max 0.20
_exptl_crystal_size_mid 0.20
_exptl_crystal_size_min 0.15
_refine_diff_density_max 0.313
_refine_diff_density_min -0.265
_refine_diff_density_rms 0.050
_refine_ls_extinction_coef 0.0005(11)
_refine_ls_extinction_expression Fc^*^=kFc[1+0.001xFc^2^\l^3^/sin(2\q)]^-1/4^
_refine_ls_extinction_method SHELXL
_refine_ls_goodness_of_fit_ref 0.980
_refine_ls_hydrogen_treatment mixed
_refine_ls_matrix_type full
_refine_ls_number_parameters 149
_refine_ls_number_reflns 2792
_refine_ls_number_restraints 0
_refine_ls_restrained_S_all 0.980
_refine_ls_R_factor_all 0.0522
_refine_ls_R_factor_gt 0.0415
_refine_ls_shift/su_max 0.000
_refine_ls_shift/su_mean 0.000
_refine_ls_structure_factor_coef Fsqd
_refine_ls_weighting_details 'calc w=1/[\s^2^(Fo^2^)+(0.0577P)^2^+0.0000P] where P=(Fo^2^+2Fc^2^)/3'
_refine_ls_weighting_scheme calc
_refine_ls_wR_factor_gt 0.1003
_refine_ls_wR_factor_ref 0.1052
_reflns_number_gt 2193
_reflns_number_total 2792
_reflns_threshold_expression >2sigma(I)
_cod_data_source_file jo7018575-File001_01.cif
_cod_data_source_block CMPD9
_cod_depositor_comments
;
The following automatic conversions were performed:
'_symmetry_cell_setting' value 'Monoclinic' changed to 'monoclinic'
according to '/home/saulius/struct/CIF-dictionaries/cif_core.dic'
dictionary named 'cif_core.dic' version 2.4.1 from 2010-06-29.

Automatic conversion script
Id: cif_fix_enum 1527 2010-12-29 10:47:43Z saulius 
;
_cod_original_sg_symbol_H-M 'P 21/c'
_cod_database_code 4023159

loop_
_symmetry_equiv_pos_as_xyz
'x, y, z'
'-x, y+1/2, -z+1/2'
'-x, -y, -z'
'x, -y-1/2, z-1/2'

loop_
_atom_site_label
_atom_site_type_symbol
_atom_site_fract_x
_atom_site_fract_y
_atom_site_fract_z
_atom_site_U_iso_or_equiv
_atom_site_adp_type
_atom_site_occupancy
_atom_site_symmetry_multiplicity
_atom_site_calc_flag
_atom_site_refinement_flags
_atom_site_disorder_assembly
_atom_site_disorder_group
C1 C 0.52922(14) 0.3434(2) 0.37676(11) 0.0336(4) Uani 1 1 d . . .
C2 C 0.41857(13) 0.4227(2) 0.37790(10) 0.0286(3) Uani 1 1 d . . .
H2 H 0.4247 0.5609 0.4040 0.034 Uiso 1 1 calc R . .
C3 C 0.35444(13) 0.2725(2) 0.42381(10) 0.0301(4) Uani 1 1 d . . .
H3 H 0.3753 0.2785 0.4894 0.036 Uiso 1 1 calc R . .
C4 C 0.35952(14) 0.0628(2) 0.38352(12) 0.0363(4) Uani 1 1 d . . .
H4 H 0.4007 -0.0491 0.4128 0.044 Uiso 1 1 calc R . .
C5 C 0.29555(14) 0.0660(2) 0.29971(12) 0.0360(4) Uani 1 1 d . . .
H5 H 0.2830 -0.0433 0.2595 0.043 Uiso 1 1 calc R . .
C6 C 0.24642(13) 0.2779(2) 0.28061(10) 0.0296(4) Uani 1 1 d . . .
H6 H 0.1793 0.2900 0.2292 0.036 Uiso 1 1 calc R . .
C7 C 0.34617(13) 0.4231(2) 0.27954(9) 0.0286(3) Uani 1 1 d . . .
H7 H 0.3205 0.5621 0.2590 0.034 Uiso 1 1 calc R . .
C8 C 0.42079(13) 0.3371(2) 0.22948(11) 0.0328(4) Uani 1 1 d . . .
C9 C 0.23410(12) 0.3365(2) 0.37297(10) 0.0274(3) Uani 1 1 d . . .
H9 H 0.2293 0.4868 0.3756 0.033 Uiso 1 1 calc R . .
C10 C 0.13501(15) -0.0572(3) 0.43748(13) 0.0485(5) Uani 1 1 d . . .
H10A H 0.0791 -0.1007 0.4636 0.073 Uiso 1 1 calc R . .
H10B H 0.2071 -0.0871 0.4780 0.073 Uiso 1 1 calc R . .
H10C H 0.1255 -0.1292 0.3821 0.073 Uiso 1 1 calc R . .
C11 C 0.13684(14) 0.3615(3) 0.52307(11) 0.0404(4) Uani 1 1 d . . .
H11A H 0.1330 0.5072 0.5126 0.061 Uiso 1 1 calc R . .
H11B H 0.2071 0.3276 0.5655 0.061 Uiso 1 1 calc R . .
H11C H 0.0780 0.3206 0.5465 0.061 Uiso 1 1 calc R . .
C12 C -0.01607(14) 0.2772(3) 0.33302(12) 0.0445(4) Uani 1 1 d . . .
H12A H -0.0218 0.2062 0.2780 0.067 Uiso 1 1 calc R . .
H12B H -0.0239 0.4225 0.3218 0.067 Uiso 1 1 calc R . .
H12C H -0.0736 0.2304 0.3567 0.067 Uiso 1 1 calc R . .
O1 O 0.61200(10) 0.31460(19) 0.43631(9) 0.0477(3) Uani 1 1 d . . .
O2 O 0.40301(11) 0.3004(2) 0.15202(8) 0.0480(3) Uani 1 1 d . . .
O4 O 0.52516(9) 0.29547(16) 0.28876(7) 0.0362(3) Uani 1 1 d . . .
Si1 Si 0.12217(4) 0.22375(7) 0.41571(3) 0.02943(15) Uani 1 1 d . . .

loop_
_atom_site_aniso_label
_atom_site_aniso_U_11
_atom_site_aniso_U_22
_atom_site_aniso_U_33
_atom_site_aniso_U_23
_atom_site_aniso_U_13
_atom_site_aniso_U_12
C1 0.0349(9) 0.0321(9) 0.0367(9) -0.0027(7) 0.0153(8) -0.0061(7)
C2 0.0316(8) 0.0280(8) 0.0285(8) -0.0049(6) 0.0124(7) -0.0040(6)
C3 0.0301(8) 0.0366(9) 0.0248(8) 0.0018(6) 0.0101(6) -0.0015(7)
C4 0.0330(9) 0.0291(8) 0.0528(11) 0.0102(7) 0.0222(8) 0.0041(7)
C5 0.0383(9) 0.0288(9) 0.0480(10) -0.0111(7) 0.0236(8) -0.0076(7)
C6 0.0268(8) 0.0379(9) 0.0250(8) -0.0011(6) 0.0090(6) -0.0021(6)
C7 0.0326(9) 0.0279(8) 0.0279(8) 0.0013(6) 0.0130(7) 0.0003(6)
C8 0.0378(9) 0.0322(9) 0.0330(9) -0.0030(7) 0.0177(7) -0.0074(7)
C9 0.0291(8) 0.0270(8) 0.0291(8) 0.0008(6) 0.0131(6) 0.0022(6)
C10 0.0446(11) 0.0425(11) 0.0657(13) 0.0128(9) 0.0278(10) -0.0019(8)
C11 0.0349(10) 0.0561(11) 0.0340(9) -0.0010(8) 0.0161(8) -0.0001(8)
C12 0.0351(10) 0.0592(12) 0.0384(10) 0.0001(8) 0.0099(8) 0.0029(8)
O1 0.0327(7) 0.0589(8) 0.0478(8) 0.0017(6) 0.0066(6) -0.0008(6)
O2 0.0520(8) 0.0656(9) 0.0336(7) -0.0138(6) 0.0239(6) -0.0152(6)
O4 0.0341(7) 0.0399(7) 0.0409(7) -0.0044(5) 0.0210(5) -0.0016(5)
Si1 0.0262(2) 0.0345(3) 0.0301(3) 0.00287(18) 0.01229(18) 0.00124(17)

loop_
_atom_type_symbol
_atom_type_description
_atom_type_scat_dispersion_real
_atom_type_scat_dispersion_imag
_atom_type_scat_source
C C 0.0033 0.0016 'International Tables Vol C Tables 4.2.6.8 and 6.1.1.4'
H H 0.0000 0.0000 'International Tables Vol C Tables 4.2.6.8 and 6.1.1.4'
O O 0.0106 0.0060 'International Tables Vol C Tables 4.2.6.8 and 6.1.1.4'
Si Si 0.0817 0.0704 'International Tables Vol C Tables 4.2.6.8 and 6.1.1.4'

loop_
_geom_angle_atom_site_label_1
_geom_angle_atom_site_label_2
_geom_angle_atom_site_label_3
_geom_angle
_geom_angle_site_symmetry_1
_geom_angle_site_symmetry_3
_geom_angle_publ_flag
O1 C1 O4 120.00(15) . . ?
O1 C1 C2 130.57(15) . . ?
O4 C1 C2 109.40(13) . . ?
C1 C2 C7 105.37(12) . . ?
C1 C2 C3 113.84(13) . . ?
C7 C2 C3 103.05(12) . . ?
C1 C2 H2 111.4 . . ?
C7 C2 H2 111.4 . . ?
C3 C2 H2 111.4 . . ?
C4 C3 C9 100.78(13) . . ?
C4 C3 C2 106.03(12) . . ?
C9 C3 C2 99.24(11) . . ?
C4 C3 H3 116.1 . . ?
C9 C3 H3 116.1 . . ?
C2 C3 H3 116.1 . . ?
C5 C4 C3 108.10(14) . . ?
C5 C4 H4 125.9 . . ?
C3 C4 H4 125.9 . . ?
C4 C5 C6 107.76(13) . . ?
C4 C5 H5 126.1 . . ?
C6 C5 H5 126.1 . . ?
C5 C6 C9 101.06(12) . . ?
C5 C6 C7 105.47(12) . . ?
C9 C6 C7 99.70(11) . . ?
C5 C6 H6 116.1 . . ?
C9 C6 H6 116.1 . . ?
C7 C6 H6 116.1 . . ?
C8 C7 C2 104.13(13) . . ?
C8 C7 C6 114.30(12) . . ?
C2 C7 C6 102.96(11) . . ?
C8 C7 H7 111.6 . . ?
C2 C7 H7 111.6 . . ?
C6 C7 H7 111.6 . . ?
O2 C8 O4 119.36(15) . . ?
O2 C8 C7 130.61(16) . . ?
O4 C8 C7 110.02(13) . . ?
C3 C9 C6 93.08(11) . . ?
C3 C9 Si1 116.09(10) . . ?
C6 C9 Si1 122.24(11) . . ?
C3 C9 H9 108.0 . . ?
C6 C9 H9 108.0 . . ?
Si1 C9 H9 108.0 . . ?
Si1 C10 H10A 109.5 . . ?
Si1 C10 H10B 109.5 . . ?
H10A C10 H10B 109.5 . . ?
Si1 C10 H10C 109.5 . . ?
H10A C10 H10C 109.5 . . ?
H10B C10 H10C 109.5 . . ?
Si1 C11 H11A 109.5 . . ?
Si1 C11 H11B 109.5 . . ?
H11A C11 H11B 109.5 . . ?
Si1 C11 H11C 109.5 . . ?
H11A C11 H11C 109.5 . . ?
H11B C11 H11C 109.5 . . ?
Si1 C12 H12A 109.5 . . ?
Si1 C12 H12B 109.5 . . ?
H12A C12 H12B 109.5 . . ?
Si1 C12 H12C 109.5 . . ?
H12A C12 H12C 109.5 . . ?
H12B C12 H12C 109.5 . . ?
C8 O4 C1 111.05(12) . . ?
C10 Si1 C11 109.13(9) . . ?
C10 Si1 C12 108.79(9) . . ?
C11 Si1 C12 110.70(8) . . ?
C10 Si1 C9 114.47(7) . . ?
C11 Si1 C9 104.61(7) . . ?
C12 Si1 C9 109.09(8) . . ?

loop_
_geom_bond_atom_site_label_1
_geom_bond_atom_site_label_2
_geom_bond_distance
_geom_bond_site_symmetry_2
_geom_bond_publ_flag
C1 O1 1.1870(19) . ?
C1 O4 1.3977(19) . ?
C1 C2 1.495(2) . ?
C2 C7 1.535(2) . ?
C2 C3 1.574(2) . ?
C2 H2 0.9800 . ?
C3 C4 1.511(2) . ?
C3 C9 1.545(2) . ?
C3 H3 0.9800 . ?
C4 C5 1.317(2) . ?
C4 H4 0.9300 . ?
C5 C6 1.503(2) . ?
C5 H5 0.9300 . ?
C6 C9 1.547(2) . ?
C6 C7 1.579(2) . ?
C6 H6 0.9800 . ?
C7 C8 1.504(2) . ?
C7 H7 0.9800 . ?
C8 O2 1.1884(18) . ?
C8 O4 1.3908(19) . ?
C9 Si1 1.8856(15) . ?
C9 H9 0.9800 . ?
C10 Si1 1.8554(17) . ?
C10 H10A 0.9600 . ?
C10 H10B 0.9600 . ?
C10 H10C 0.9600 . ?
C11 Si1 1.8627(17) . ?
C11 H11A 0.9600 . ?
C11 H11B 0.9600 . ?
C11 H11C 0.9600 . ?
C12 Si1 1.8660(18) . ?
C12 H12A 0.9600 . ?
C12 H12B 0.9600 . ?
C12 H12C 0.9600 . ?

loop_
_geom_torsion_atom_site_label_1
_geom_torsion_atom_site_label_2
_geom_torsion_atom_site_label_3
_geom_torsion_atom_site_label_4
_geom_torsion
_geom_torsion_site_symmetry_1
_geom_torsion_site_symmetry_2
_geom_torsion_site_symmetry_3
_geom_torsion_site_symmetry_4
_geom_torsion_publ_flag
O1 C1 C2 C7 -179.68(17) . . . . ?
O4 C1 C2 C7 -1.36(15) . . . . ?
O1 C1 C2 C3 -67.5(2) . . . . ?
O4 C1 C2 C3 110.82(14) . . . . ?
C1 C2 C3 C4 -48.29(17) . . . . ?
C7 C2 C3 C4 65.29(15) . . . . ?
C1 C2 C3 C9 -152.40(13) . . . . ?
C7 C2 C3 C9 -38.83(14) . . . . ?
C9 C3 C4 C5 32.45(16) . . . . ?
C2 C3 C4 C5 -70.54(16) . . . . ?
C3 C4 C5 C6 0.58(17) . . . . ?
C4 C5 C6 C9 -33.39(16) . . . . ?
C4 C5 C6 C7 70.03(15) . . . . ?
C1 C2 C7 C8 1.66(14) . . . . ?
C3 C2 C7 C8 -117.94(13) . . . . ?
C1 C2 C7 C6 121.22(13) . . . . ?
C3 C2 C7 C6 1.62(14) . . . . ?
C5 C6 C7 C8 43.90(17) . . . . ?
C9 C6 C7 C8 148.33(13) . . . . ?
C5 C6 C7 C2 -68.36(14) . . . . ?
C9 C6 C7 C2 36.07(14) . . . . ?
C2 C7 C8 O2 177.45(17) . . . . ?
C6 C7 C8 O2 65.9(2) . . . . ?
C2 C7 C8 O4 -1.47(15) . . . . ?
C6 C7 C8 O4 -113.03(14) . . . . ?
C4 C3 C9 C6 -48.44(13) . . . . ?
C2 C3 C9 C6 59.96(12) . . . . ?
C4 C3 C9 Si1 79.96(13) . . . . ?
C2 C3 C9 Si1 -171.63(9) . . . . ?
C5 C6 C9 C3 49.04(13) . . . . ?
C7 C6 C9 C3 -58.96(13) . . . . ?
C5 C6 C9 Si1 -74.64(14) . . . . ?
C7 C6 C9 Si1 177.35(10) . . . . ?
O2 C8 O4 C1 -178.38(14) . . . . ?
C7 C8 O4 C1 0.68(17) . . . . ?
O1 C1 O4 C8 178.99(14) . . . . ?
C2 C1 O4 C8 0.46(17) . . . . ?
C3 C9 Si1 C10 -46.83(14) . . . . ?
C6 C9 Si1 C10 65.48(14) . . . . ?
C3 C9 Si1 C11 72.56(12) . . . . ?
C6 C9 Si1 C11 -175.13(12) . . . . ?
C3 C9 Si1 C12 -168.97(11) . . . . ?
C6 C9 Si1 C12 -56.66(14) . . . . ?
